data_4329380
loop_
_publ_author_name
'Joaquim Jornet-Somoza'
'N\'uria Codina-Castillo'
'Merc\`e Deumal'
'Fernando Mota'
'Juan J. Novoa'
'Robert T. Butcher'
'Mark M. Turnbull'
'Brian Keith'
'Christopher P. Landee'
'Jan L. Wikaira'

_publ_contact_author_address
;Carlson School of Chemistry and Biochemistry
Clark University
950 Main St.
Worcester,MA  01610
USA
;
_publ_contact_author_email mturnbull@clarku.edu
_publ_contact_author_fax 508-793-8861
_publ_contact_author_name 'Mark M. Turnbull'
_publ_contact_author_phone 508-793-7167
_publ_section_title
;
 Synthesis, Structure, Magnetic Behavior, and Theoretical Analysis of
 Diazine-Bridged Magnetic Ladders: Cu(quinoxoline)X2 and
 Cu(2,3-dimethylpyrazine)X2 (X = Cl, Br)
;
_journal_name_full 'Inorganic Chemistry'
_journal_page_first 6315
_journal_page_last 6325
_journal_paper_doi 10.1021/ic3005147
_journal_volume 51
_journal_year 2012
_chemical_formula_sum 'C8 H6 Br2 Cu N2'
_chemical_formula_weight 353.51
_chemical_name_systematic
; 
 catena-quinoxalinodibromocopper(II)
;
_space_group_IT_number 12
_symmetry_cell_setting monoclinic
_symmetry_space_group_name_Hall '-C 2y'
_symmetry_space_group_name_H-M 'C 1 2/m 1'
_atom_sites_solution_hydrogens geom
_atom_sites_solution_primary direct
_atom_sites_solution_secondary difmap
_audit_creation_method SHELXL-97
_cell_angle_alpha 90.00
_cell_angle_beta 107.547(8)
_cell_angle_gamma 90.00
_cell_formula_units_Z 4
_cell_length_a 13.1018(3)
_cell_length_b 6.95350(10)
_cell_length_c 10.3240(7)
_cell_measurement_reflns_used 4523
_cell_measurement_temperature 138(2)
_cell_measurement_theta_max 71.5
_cell_measurement_theta_min 7.05
_cell_volume 896.79(8)
_computing_cell_refinement 'FSProcess in Process-Auto (Rigaku, 1998)'
_computing_data_collection 'CrystalClear (Rigaku, 2005)'
_computing_data_reduction 'FSProcess in Process-Auto (Rigaku, 1998)'
_computing_structure_refinement 'SHELXL-97 (Sheldrick, 1997)'
_computing_structure_solution 'SHELXS-97 (Sheldrick, 1990)'
_diffrn_ambient_temperature 138(2)
_diffrn_detector_area_resol_mean 10
_diffrn_measured_fraction_theta_full 0.999
_diffrn_measured_fraction_theta_max 0.999
_diffrn_measurement_device_type 'Rigaku Spider'
_diffrn_measurement_method \w-scans
_diffrn_radiation_monochromator 'Rigaku VariMax-HF Confocal Optical System'
_diffrn_radiation_source 'Rigaku MM007 rotating anode'
_diffrn_radiation_type CuK\a
_diffrn_radiation_wavelength 1.54178
_diffrn_reflns_av_R_equivalents 0.1133
_diffrn_reflns_av_sigmaI/netI 0.0897
_diffrn_reflns_limit_h_max 13
_diffrn_reflns_limit_h_min -15
_diffrn_reflns_limit_k_max 7
_diffrn_reflns_limit_k_min -8
_diffrn_reflns_limit_l_max 11
_diffrn_reflns_limit_l_min -11
_diffrn_reflns_number 4737
_diffrn_reflns_theta_full 63.02
_diffrn_reflns_theta_max 63.02
_diffrn_reflns_theta_min 7.09
_exptl_absorpt_coefficient_mu 13.443
_exptl_absorpt_correction_T_max 1.0
_exptl_absorpt_correction_T_min 0.54
_exptl_absorpt_correction_type multi-scan
_exptl_absorpt_process_details '(ABSCOR; Higashi, 1995)'
_exptl_crystal_colour green
_exptl_crystal_density_diffrn 2.618
_exptl_crystal_description chip
_exptl_crystal_F_000 668
_exptl_crystal_size_max 0.19
_exptl_crystal_size_mid 0.04
_exptl_crystal_size_min 0.01
_refine_diff_density_max 1.889
_refine_diff_density_min -1.654
_refine_diff_density_rms 0.303
_refine_ls_extinction_method none
_refine_ls_goodness_of_fit_ref 1.132
_refine_ls_hydrogen_treatment constr
_refine_ls_matrix_type full
_refine_ls_number_parameters 64
_refine_ls_number_reflns 792
_refine_ls_number_restraints 12
_refine_ls_restrained_S_all 1.131
_refine_ls_R_factor_all 0.0685
_refine_ls_R_factor_gt 0.0613
_refine_ls_shift/su_max 0.003
_refine_ls_shift/su_mean 0.000
_refine_ls_structure_factor_coef Fsqd
_refine_ls_weighting_details 'calc w=1/[\s^2^(Fo^2^)+(0.1248P)^2^+0.0000P] where P=(Fo^2^+2Fc^2^)/3'
_refine_ls_weighting_scheme calc
_refine_ls_wR_factor_gt 0.1592
_refine_ls_wR_factor_ref 0.2062
_reflns_number_gt 669
_reflns_number_total 792
_reflns_threshold_expression >2sigma(I)
_cod_data_source_file ic3005147_si_004.cif
_cod_data_source_block mmte
_cod_original_cell_volume 896.79(7)
_cod_database_code 4329380

loop_
_symmetry_equiv_pos_as_xyz
'x, y, z'
'-x, y, -z'
'x+1/2, y+1/2, z'
'-x+1/2, y+1/2, -z'
'-x, -y, -z'
'x, -y, z'
'-x+1/2, -y+1/2, -z'
'x+1/2, -y+1/2, z'

loop_
_atom_site_label
_atom_site_type_symbol
_atom_site_fract_x
_atom_site_fract_y
_atom_site_fract_z
_atom_site_U_iso_or_equiv
_atom_site_adp_type
_atom_site_occupancy
_atom_site_symmetry_multiplicity
_atom_site_calc_flag
_atom_site_refinement_flags
Cu1 Cu 0.04139(14) 0.0000 0.83934(18) 0.0294(7) Uani 1 2 d S
Br1 Br -0.13653(11) 0.0000 0.86830(12) 0.0315(6) Uani 1 2 d S
Br2 Br 0.19013(11) 0.0000 0.75275(13) 0.0331(6) Uani 1 2 d S
N1 N 0.0398(6) 0.3003(10) 0.8301(7) 0.0274(17) Uani 1 1 d U
C2 C 0.1022(7) 0.4021(11) 0.9293(8) 0.029(2) Uani 1 1 d .
H2 H 0.1495 0.3366 1.0044 0.035 Uiso 1 1 calc R
C3 C -0.0246(6) 0.3981(11) 0.7178(8) 0.0234(19) Uani 1 1 d .
C4 C -0.0861(7) 0.2967(14) 0.6038(9) 0.034(2) Uani 1 1 d .
H4 H -0.0859 0.1600 0.6039 0.041 Uiso 1 1 calc R
C5 C -0.1463(7) 0.3950(10) 0.4924(9) 0.030(2) Uani 1 1 d U
H5 H -0.1882 0.3267 0.4149 0.036 Uiso 1 1 calc R

loop_
_atom_site_aniso_label
_atom_site_aniso_U_11
_atom_site_aniso_U_22
_atom_site_aniso_U_33
_atom_site_aniso_U_23
_atom_site_aniso_U_13
_atom_site_aniso_U_12
Cu1 0.0296(13) 0.0192(12) 0.0381(10) 0.000 0.0083(9) 0.000
Br1 0.0317(10) 0.0234(10) 0.0383(9) 0.000 0.0090(7) 0.000
Br2 0.0360(11) 0.0227(10) 0.0421(9) 0.000 0.0140(7) 0.000
N1 0.036(4) 0.006(4) 0.043(4) -0.001(3) 0.016(3) 0.001(3)
C2 0.031(5) 0.021(5) 0.033(4) 0.002(4) 0.006(4) -0.001(4)
C3 0.020(5) 0.014(5) 0.036(4) 0.012(4) 0.009(4) 0.007(3)
C4 0.031(5) 0.035(6) 0.036(5) -0.008(4) 0.012(4) -0.010(4)
C5 0.033(5) 0.015(4) 0.036(4) -0.007(4) 0.004(4) -0.003(4)

loop_
_atom_type_symbol
_atom_type_description
_atom_type_scat_dispersion_real
_atom_type_scat_dispersion_imag
_atom_type_scat_source
C C 0.0181 0.0091 'International Tables Vol C Tables 4.2.6.8 and 6.1.1.4'
H H 0.0000 0.0000 'International Tables Vol C Tables 4.2.6.8 and 6.1.1.4'
N N 0.0311 0.0180 'International Tables Vol C Tables 4.2.6.8 and 6.1.1.4'
Cu Cu -1.9646 0.5888 'International Tables Vol C Tables 4.2.6.8 and 6.1.1.4'
Br Br -0.6763 1.2805 'International Tables Vol C Tables 4.2.6.8 and 6.1.1.4'

loop_
_geom_angle_atom_site_label_1
_geom_angle_atom_site_label_2
_geom_angle_atom_site_label_3
_geom_angle
_geom_angle_site_symmetry_1
_geom_angle_site_symmetry_3
N1 Cu1 N1 175.0(4) . 6
N1 Cu1 Br2 88.88(18) . .
N1 Cu1 Br2 88.88(18) 6 .
N1 Cu1 Br1 90.52(19) . .
N1 Cu1 Br1 90.52(19) 6 .
Br2 Cu1 Br1 165.70(10) . .
N1 Cu1 Br1 92.5(2) . 5_557
N1 Cu1 Br1 92.5(2) 6 5_557
Br2 Cu1 Br1 104.35(8) . 5_557
Br1 Cu1 Br1 89.95(7) . 5_557
Cu1 Br1 Cu1 90.05(7) . 5_557
C2 N1 C3 117.9(7) . .
C2 N1 Cu1 120.6(5) . .
C3 N1 Cu1 121.5(5) . .
N1 C2 C2 122.7(4) . 6_565
N1 C3 C4 120.4(7) . .
N1 C3 C3 119.3(4) . 6_565
C4 C3 C3 120.2(5) . 6_565
C5 C4 C3 119.7(8) . .
C4 C5 C5 120.1(5) . 6_565

loop_
_geom_bond_atom_site_label_1
_geom_bond_atom_site_label_2
_geom_bond_distance
_geom_bond_site_symmetry_2
Cu1 N1 2.090(7) .
Cu1 N1 2.090(7) 6
Cu1 Br2 2.377(2) .
Cu1 Br1 2.438(2) .
Cu1 Br1 2.898(2) 5_557
Br1 Cu1 2.898(2) 5_557
N1 C2 1.309(10) .
N1 C3 1.389(10) .
C2 C2 1.362(16) 6_565
C3 C4 1.400(12) .
C3 C3 1.418(16) 6_565
C4 C5 1.366(12) .
C5 C5 1.460(14) 6_565

loop_
_geom_torsion_atom_site_label_1
_geom_torsion_atom_site_label_2
_geom_torsion_atom_site_label_3
_geom_torsion_atom_site_label_4
_geom_torsion
_geom_torsion_site_symmetry_1
_geom_torsion_site_symmetry_4
N1 Cu1 Br1 Cu1 -92.5(2) . 5_557
N1 Cu1 Br1 Cu1 92.5(2) 6 5_557
Br2 Cu1 Br1 Cu1 180.000(1) . 5_557
Br1 Cu1 Br1 Cu1 0.0 5_557 5_557
Br2 Cu1 N1 C2 -84.3(6) . .
Br1 Cu1 N1 C2 110.0(6) . .
Br1 Cu1 N1 C2 20.0(6) 5_557 .
Br2 Cu1 N1 C3 93.9(6) . .
Br1 Cu1 N1 C3 -71.9(6) . .
Br1 Cu1 N1 C3 -161.8(6) 5_557 .
C3 N1 C2 C2 3.3(8) . 6_565
Cu1 N1 C2 C2 -178.42(19) . 6_565
C2 N1 C3 C4 174.5(8) . .
Cu1 N1 C3 C4 -3.7(10) . .
C2 N1 C3 C3 -3.2(8) . 6_565
Cu1 N1 C3 C3 178.6(2) . 6_565
N1 C3 C4 C5 -177.8(8) . .
C3 C3 C4 C5 -0.1(10) 6_565 .
C3 C4 C5 C5 0.1(10) . 6_565
